data_7133970
loop_
_publ_author_name
'Yin, Tiantian'
'Sui, Shiyuan'
'Li, Shuqi'
'Chang, Junbiao'
'Bai, Dachang'

_publ_section_title
;
 Nickel-catalyzed stereospecific reductive cross-coupling of vinyl
 chlorosilanes with axially chiral biaryl electrophiles.
;
_journal_issue 96
_journal_name_full 'Chemical communications (Cambridge, England)'
_journal_page_first 14204
_journal_page_last 14207
_journal_paper_doi 10.1039/d4cc04293j
_journal_volume 60
_journal_year 2024
_chemical_formula_moiety 'C34 H26 Si'
_chemical_formula_sum 'C34 H26 Si'
_chemical_formula_weight 462.64
_space_group_crystal_system monoclinic
_space_group_IT_number 4
_space_group_name_Hall 'P 2yb'
_space_group_name_H-M_alt 'P 1 21 1'
_atom_sites_solution_hydrogens geom
_audit_creation_date 2024-09-30
_audit_creation_method
;
Olex2 1.3
(compiled 2020.11.12 svn.r5f609507 for OlexSys, GUI svn.r6226)
;
_audit_update_record
;
2024-09-30 deposited with the CCDC.	2024-10-29 downloaded from the CCDC.
;
_cell_angle_alpha 90
_cell_angle_beta 94.4420(10)
_cell_angle_gamma 90
_cell_formula_units_Z 4
_cell_length_a 14.5996(2)
_cell_length_b 9.42640(10)
_cell_length_c 18.8989(2)
_cell_measurement_reflns_used 22415
_cell_measurement_temperature 293(2)
_cell_measurement_theta_max 71.3350
_cell_measurement_theta_min 3.6700
_cell_volume 2593.09(5)
_computing_molecular_graphics 'Olex2 1.3 (Dolomanov et al., 2009)'
_computing_publication_material 'Olex2 1.3 (Dolomanov et al., 2009)'
_computing_structure_refinement 'SHELXL 2018/3 (Sheldrick, 2015)'
_computing_structure_solution 'SHELXT 2014/5 (Sheldrick, 2014)'
_diffrn_ambient_temperature 293(2)
_diffrn_measured_fraction_theta_full 0.999
_diffrn_measured_fraction_theta_max 0.999
_diffrn_measurement_device_type 'Bruker APEX-II CCD'
_diffrn_measurement_method '\f and \w scans'
_diffrn_radiation_type CuK\a
_diffrn_radiation_wavelength 1.54178
_diffrn_reflns_av_R_equivalents 0.1162
_diffrn_reflns_av_unetI/netI 0.0603
_diffrn_reflns_Laue_measured_fraction_full 0.999
_diffrn_reflns_Laue_measured_fraction_max 0.999
_diffrn_reflns_limit_h_max 17
_diffrn_reflns_limit_h_min -15
_diffrn_reflns_limit_k_max 11
_diffrn_reflns_limit_k_min -11
_diffrn_reflns_limit_l_max 22
_diffrn_reflns_limit_l_min -22
_diffrn_reflns_number 43685
_diffrn_reflns_point_group_measured_fraction_full 0.996
_diffrn_reflns_point_group_measured_fraction_max 0.996
_diffrn_reflns_theta_full 66.588
_diffrn_reflns_theta_max 66.588
_diffrn_reflns_theta_min 3.691
_diffrn_standards_number 0
_exptl_absorpt_coefficient_mu 0.932
_exptl_absorpt_correction_type multi-scan
_exptl_crystal_colour colourless
_exptl_crystal_colour_primary colourless
_exptl_crystal_density_diffrn 1.185
_exptl_crystal_density_meas ?
_exptl_crystal_density_method none
_exptl_crystal_description plate
_exptl_crystal_F_000 976
_exptl_crystal_size_max 0.3
_exptl_crystal_size_mid 0.12
_exptl_crystal_size_min 0.06
_exptl_transmission_factor_max 1.00000
_exptl_transmission_factor_min 0.66094
_refine_diff_density_max 0.531
_refine_diff_density_min -0.244
_refine_diff_density_rms 0.045
_refine_ls_abs_structure_details
;
 Flack x determined using 3559 quotients [(I+)-(I-)]/[(I+)+(I-)]
 (Parsons, Flack and Wagner, Acta Cryst. B69 (2013) 249-259).
;
_refine_ls_abs_structure_Flack 0.03(3)
_refine_ls_extinction_method none
_refine_ls_goodness_of_fit_ref 1.054
_refine_ls_hydrogen_treatment constr
_refine_ls_matrix_type full
_refine_ls_number_parameters 631
_refine_ls_number_reflns 9145
_refine_ls_number_restraints 1
_refine_ls_restrained_S_all 1.053
_refine_ls_R_factor_all 0.0631
_refine_ls_R_factor_gt 0.0583
_refine_ls_shift/su_max 0.000
_refine_ls_shift/su_mean 0.000
_refine_ls_structure_factor_coef Fsqd
_refine_ls_weighting_details 'w=1/[\s^2^(Fo^2^)+(0.1079P)^2^] where P=(Fo^2^+2Fc^2^)/3'
_refine_ls_weighting_scheme calc
_refine_ls_wR_factor_gt 0.1551
_refine_ls_wR_factor_ref 0.1596
_reflns_Friedel_coverage 0.870
_reflns_Friedel_fraction_full 0.993
_reflns_Friedel_fraction_max 0.993
_reflns_number_gt 8453
_reflns_number_total 9145
_reflns_threshold_expression 'I > 2\s(I)'
_cod_data_source_file d4cc04293j2.cif
_cod_data_source_block 2_a
_cod_depositor_comments
;
The following automatic conversions were performed:

data item '_exptl_crystal_density_meas' value 'none' was changed to
'?' -- the value is perceived as not measured.

Automatic conversion script
Id: cif_fix_values 8170 2020-07-09 18:12:32Z antanas 

 Adding full bibliography for 7133970.cif.
;
_cod_database_code 7133970
_shelx_shelxl_version_number 2018/3
_shelx_space_group_comment
;
The symmetry employed for this shelxl refinement is uniquely defined
by the following loop, which should always be used as a source of
symmetry information in preference to the above space-group names.
They are only intended as comments.
;
_shelx_estimated_absorpt_t_max 0.946
_shelx_estimated_absorpt_t_min 0.767
_olex2_refinement_description
;
1. Fixed Uiso
 At 1.2 times of:
  All C(H) groups, All C(H,H) groups
2.a Aromatic/amide H refined with riding coordinates:
 C16(H16), C17(H17), C50(H50), C8(H8), C51(H51), C26(H26), C9(H9), C36(H36),
 C37(H37), C42(H42), C10(H10), C19(H19), C12(H12), C2(H2), C33(H33), C13(H13),
 C56(H56), C67(H67), C53(H53), C61(H61), C62(H62), C6(H6), C40(H40), C3(H3),
 C60(H60), C38(H38), C64(H64), C47(H47), C46(H46), C22(H22), C66(H66), C5(H5),
 C20(H20), C55(H55), C43(H43), C44(H44), C11(H11), C4(H4), C45(H45), C21(H21),
 C27(H27), C39(H39), C54(H54), C28(H28), C65(H65), C32(H32), C31(H31), C30(H30)
2.b X=CH2 refined with riding coordinates:
 C14(H14A,H14B), C48(H48A,H48B)
;
_olex2_submission_special_instructions 'No special instructions were received'

loop_
_space_group_symop_operation_xyz
'x, y, z'
'-x, y+1/2, -z'

loop_
_atom_site_label
_atom_site_type_symbol
_atom_site_fract_x
_atom_site_fract_y
_atom_site_fract_z
_atom_site_U_iso_or_equiv
_atom_site_adp_type
_atom_site_occupancy
_atom_site_site_symmetry_order
_atom_site_calc_flag
_atom_site_refinement_flags_posn
_atom_site_refinement_flags_adp
_atom_site_refinement_flags_occupancy
_atom_site_disorder_assembly
_atom_site_disorder_group
Si1 Si 0.21995(7) 0.52757(9) 0.82686(5) 0.0464(2) Uani 1 1 d . . . . .
C15 C 0.1882(3) 0.4121(4) 0.90292(18) 0.0476(7) Uani 1 1 d . . . . .
C1 C 0.1601(3) 0.7019(4) 0.8385(2) 0.0525(8) Uani 1 1 d . . . . .
C18 C 0.1290(3) 0.2658(4) 1.0216(2) 0.0573(9) Uani 1 1 d . . . . .
C7 C 0.1796(3) 0.4423(4) 0.74010(18) 0.0494(8) Uani 1 1 d . . . . .
C16 C 0.1018(3) 0.4384(4) 0.9296(2) 0.0587(9) Uani 1 1 d . . . . .
H16 H 0.063987 0.507869 0.908059 0.070 Uiso 1 1 calc R U . . .
C24 C 0.2436(3) 0.3058(4) 0.93475(18) 0.0470(7) Uani 1 1 d . . . . .
C34 C 0.4179(3) 0.2881(4) 0.9308(3) 0.0623(10) Uani 1 1 d . . . . .
C25 C 0.3274(3) 0.2582(4) 0.9009(2) 0.0514(8) Uani 1 1 d . . . . .
C23 C 0.2157(3) 0.2350(4) 0.99699(19) 0.0511(8) Uani 1 1 d . . . . .
C17 C 0.0721(3) 0.3657(5) 0.9858(2) 0.0637(10) Uani 1 1 d . . . . .
H17 H 0.013722 0.382818 1.000410 0.076 Uiso 1 1 calc R U . . .
C8 C 0.2173(3) 0.4823(4) 0.6778(2) 0.0588(9) Uani 1 1 d . . . . .
H8 H 0.260999 0.554202 0.679085 0.071 Uiso 1 1 calc R U . . .
C26 C 0.3153(4) 0.1804(5) 0.8394(2) 0.0653(10) Uani 1 1 d . . . . .
H26 H 0.256193 0.158184 0.820957 0.078 Uiso 1 1 calc R U . . .
C9 C 0.1909(4) 0.4168(5) 0.6135(2) 0.0693(11) Uani 1 1 d . . . . .
H9 H 0.216811 0.444900 0.572368 0.083 Uiso 1 1 calc R U . . .
C10 C 0.1264(4) 0.3105(5) 0.6109(2) 0.0748(13) Uani 1 1 d . . . . .
H10 H 0.109414 0.265708 0.568072 0.090 Uiso 1 1 calc R U . . .
C19 C 0.1020(4) 0.1945(5) 1.0831(3) 0.0737(13) Uani 1 1 d . . . . .
H19 H 0.044771 0.213304 1.099510 0.088 Uiso 1 1 calc R U . . .
C12 C 0.1137(3) 0.3350(5) 0.7360(2) 0.0625(10) Uani 1 1 d . . . . .
H12 H 0.087372 0.306298 0.776936 0.075 Uiso 1 1 calc R U . . .
C2 C 0.1756(3) 0.7746(5) 0.9030(2) 0.0641(10) Uani 1 1 d . . . . .
H2 H 0.213089 0.733111 0.939257 0.077 Uiso 1 1 calc R U . . .
C33 C 0.4349(4) 0.3675(5) 0.9934(3) 0.0800(14) Uani 1 1 d . . . . .
H33 H 0.385608 0.405128 1.015458 0.096 Uiso 1 1 calc R U . . .
C13 C 0.3456(3) 0.5673(5) 0.8254(2) 0.0595(9) Uani 1 1 d . . . . .
H13 H 0.386453 0.491476 0.826592 0.071 Uiso 1 1 calc R U . . .
C6 C 0.1027(4) 0.7663(5) 0.7864(2) 0.0680(11) Uani 1 1 d . . . . .
H6 H 0.090198 0.720958 0.743016 0.082 Uiso 1 1 calc R U . . .
C3 C 0.1377(4) 0.9039(5) 0.9143(3) 0.0744(13) Uani 1 1 d . . . . .
H3 H 0.149291 0.949528 0.957740 0.089 Uiso 1 1 calc R U . . .
C22 C 0.2734(4) 0.1350(5) 1.0347(2) 0.0663(11) Uani 1 1 d . . . . .
H22 H 0.330629 0.113126 1.019215 0.080 Uiso 1 1 calc R U . . .
C5 C 0.0635(4) 0.8977(6) 0.7979(3) 0.0868(16) Uani 1 1 d . . . . .
H5 H 0.024528 0.939020 0.762484 0.104 Uiso 1 1 calc R U . . .
C20 C 0.1586(5) 0.0997(5) 1.1180(3) 0.0859(16) Uani 1 1 d . . . . .
H20 H 0.139932 0.053789 1.158072 0.103 Uiso 1 1 calc R U . . .
C11 C 0.0868(4) 0.2702(5) 0.6716(3) 0.0740(12) Uani 1 1 d . . . . .
H11 H 0.042154 0.199643 0.669470 0.089 Uiso 1 1 calc R U . . .
C4 C 0.0821(4) 0.9665(5) 0.8612(3) 0.0851(16) Uani 1 1 d . . . . .
H4 H 0.057029 1.055700 0.868160 0.102 Uiso 1 1 calc R U . . .
C29 C 0.4927(3) 0.2381(6) 0.8942(4) 0.0845(16) Uani 1 1 d . . . . .
C21 C 0.2442(5) 0.0706(5) 1.0944(3) 0.0837(15) Uani 1 1 d . . . . .
H21 H 0.282750 0.006218 1.119309 0.100 Uiso 1 1 calc R U . . .
C27 C 0.3910(5) 0.1338(7) 0.8040(3) 0.0950(18) Uani 1 1 d . . . . .
H27 H 0.381635 0.083095 0.761891 0.114 Uiso 1 1 calc R U . . .
C14 C 0.3786(5) 0.6937(8) 0.8228(4) 0.105(2) Uani 1 1 d . . . . .
H14A H 0.339416 0.771581 0.821582 0.126 Uiso 1 1 calc R U . . .
H14B H 0.441666 0.707154 0.822215 0.126 Uiso 1 1 calc R U . . .
C28 C 0.4766(5) 0.1624(7) 0.8309(4) 0.103(2) Uani 1 1 d . . . . .
H28 H 0.526248 0.131373 0.806974 0.124 Uiso 1 1 calc R U . . .
C32 C 0.5217(5) 0.3905(7) 1.0223(5) 0.110(2) Uani 1 1 d . . . . .
H32 H 0.531820 0.441513 1.064343 0.132 Uiso 1 1 calc R U . . .
C31 C 0.5950(5) 0.3365(8) 0.9882(6) 0.135(4) Uani 1 1 d . . . . .
H31 H 0.654477 0.350684 1.008281 0.162 Uiso 1 1 calc R U . . .
C30 C 0.5823(5) 0.2640(8) 0.9264(6) 0.125(3) Uani 1 1 d . . . . .
H30 H 0.633055 0.230451 0.904688 0.150 Uiso 1 1 calc R U . . .

loop_
_atom_site_aniso_label
_atom_site_aniso_U_11
_atom_site_aniso_U_22
_atom_site_aniso_U_33
_atom_site_aniso_U_23
_atom_site_aniso_U_13
_atom_site_aniso_U_12
Si1 0.0481(5) 0.0479(4) 0.0444(4) 0.0003(4) 0.0106(3) 0.0007(4)
C15 0.047(2) 0.0513(17) 0.0461(15) 0.0021(13) 0.0124(13) -0.0001(14)
C1 0.054(2) 0.0499(17) 0.0550(18) -0.0006(15) 0.0148(15) 0.0009(16)
C18 0.073(3) 0.0485(17) 0.0535(18) -0.0060(15) 0.0244(17) -0.0097(18)
C7 0.057(2) 0.0445(16) 0.0465(16) 0.0010(13) 0.0058(14) 0.0062(15)
C16 0.050(2) 0.061(2) 0.067(2) 0.0041(18) 0.0159(17) 0.0046(17)
C24 0.0478(19) 0.0476(16) 0.0466(15) -0.0026(13) 0.0094(13) -0.0018(14)
C34 0.054(2) 0.0489(18) 0.084(3) 0.0155(18) 0.0094(19) 0.0041(17)
C25 0.053(2) 0.0459(16) 0.0572(18) 0.0050(14) 0.0137(15) 0.0042(15)
C23 0.062(2) 0.0452(16) 0.0475(16) -0.0034(13) 0.0107(15) -0.0053(15)
C17 0.056(2) 0.063(2) 0.076(2) -0.0055(19) 0.0303(19) -0.0016(19)
C8 0.073(3) 0.0529(19) 0.0517(19) 0.0018(15) 0.0108(17) 0.0036(17)
C26 0.074(3) 0.066(2) 0.058(2) -0.0060(18) 0.0172(19) 0.006(2)
C9 0.090(3) 0.068(2) 0.0497(19) -0.0014(17) 0.0066(19) 0.012(2)
C10 0.092(4) 0.072(3) 0.060(2) -0.018(2) 0.000(2) 0.008(2)
C19 0.100(4) 0.058(2) 0.068(2) -0.003(2) 0.042(2) -0.015(2)
C12 0.070(3) 0.057(2) 0.061(2) -0.0008(17) 0.0101(18) -0.0022(19)
C2 0.061(2) 0.063(2) 0.068(2) -0.0163(19) 0.0100(19) -0.006(2)
C33 0.073(3) 0.059(2) 0.104(4) 0.003(2) -0.018(3) -0.003(2)
C13 0.045(2) 0.071(2) 0.064(2) 0.0021(17) 0.0170(16) -0.0055(18)
C6 0.082(3) 0.067(2) 0.056(2) 0.0090(18) 0.015(2) 0.011(2)
C3 0.073(3) 0.059(2) 0.094(3) -0.020(2) 0.026(2) -0.012(2)
C22 0.087(3) 0.055(2) 0.058(2) 0.0084(17) 0.011(2) 0.004(2)
C5 0.093(4) 0.076(3) 0.095(3) 0.030(3) 0.027(3) 0.027(3)
C20 0.138(5) 0.062(2) 0.062(2) 0.011(2) 0.038(3) -0.013(3)
C11 0.070(3) 0.067(2) 0.084(3) -0.015(2) -0.002(2) -0.007(2)
C4 0.100(4) 0.049(2) 0.114(4) -0.002(2) 0.055(3) 0.005(2)
C29 0.049(3) 0.066(3) 0.141(5) 0.029(3) 0.028(3) 0.012(2)
C21 0.125(5) 0.061(2) 0.065(2) 0.014(2) 0.011(3) 0.003(3)
C27 0.113(5) 0.099(4) 0.079(3) -0.007(3) 0.042(3) 0.032(4)
C14 0.077(4) 0.090(4) 0.154(6) -0.031(4) 0.049(4) -0.025(3)
C28 0.101(5) 0.091(4) 0.127(5) 0.011(4) 0.061(4) 0.031(4)
C32 0.086(5) 0.076(3) 0.160(6) 0.013(4) -0.043(4) -0.012(3)
C31 0.069(4) 0.083(4) 0.245(11) 0.048(6) -0.039(6) -0.008(3)
C30 0.059(4) 0.081(4) 0.237(11) 0.034(6) 0.027(5) 0.010(3)

loop_
_atom_type_symbol
_atom_type_description
_atom_type_scat_dispersion_real
_atom_type_scat_dispersion_imag
_atom_type_scat_source
C C 0.0181 0.0091 'International Tables Vol C Tables 4.2.6.8 and 6.1.1.4'
H H 0.0000 0.0000 'International Tables Vol C Tables 4.2.6.8 and 6.1.1.4'
Si Si 0.2541 0.3302 'International Tables Vol C Tables 4.2.6.8 and 6.1.1.4'

loop_
_geom_angle_atom_site_label_1
_geom_angle_atom_site_label_2
_geom_angle_atom_site_label_3
_geom_angle
_geom_angle_site_symmetry_1
_geom_angle_site_symmetry_3
_geom_angle_publ_flag
C1 Si1 C15 105.67(17) . . ?
C7 Si1 C15 109.80(16) . . ?
C7 Si1 C1 110.99(16) . . ?
C13 Si1 C15 115.12(18) . . ?
C13 Si1 C1 106.93(19) . . ?
C13 Si1 C7 108.29(18) . . ?
C16 C15 Si1 116.6(3) . . ?
C24 C15 Si1 125.0(3) . . ?
C24 C15 C16 118.3(3) . . ?
C2 C1 Si1 118.9(3) . . ?
C6 C1 Si1 124.1(3) . . ?
C6 C1 C2 116.9(4) . . ?
C23 C18 C19 118.9(4) . . ?
C17 C18 C23 119.6(4) . . ?
C17 C18 C19 121.5(4) . . ?
C8 C7 Si1 120.3(3) . . ?
C8 C7 C12 117.8(3) . . ?
C12 C7 Si1 121.8(3) . . ?
C15 C16 H16 118.8 . . ?
C17 C16 C15 122.4(4) . . ?
C17 C16 H16 118.8 . . ?
C15 C24 C25 119.9(3) . . ?
C15 C24 C23 119.6(3) . . ?
C23 C24 C25 120.3(3) . . ?
C33 C34 C25 122.5(4) . . ?
C33 C34 C29 119.7(5) . . ?
C29 C34 C25 117.8(5) . . ?
C34 C25 C24 122.4(4) . . ?
C26 C25 C24 117.9(4) . . ?
C26 C25 C34 119.7(4) . . ?
C18 C23 C24 119.5(4) . . ?
C18 C23 C22 118.9(4) . . ?
C22 C23 C24 121.6(4) . . ?
C18 C17 H17 119.9 . . ?
C16 C17 C18 120.3(4) . . ?
C16 C17 H17 119.9 . . ?
C7 C8 H8 119.4 . . ?
C9 C8 C7 121.2(4) . . ?
C9 C8 H8 119.4 . . ?
C25 C26 H26 119.5 . . ?
C25 C26 C27 121.0(5) . . ?
C27 C26 H26 119.5 . . ?
C8 C9 H9 120.0 . . ?
C10 C9 C8 119.9(4) . . ?
C10 C9 H9 120.0 . . ?
C9 C10 H10 119.9 . . ?
C9 C10 C11 120.2(4) . . ?
C11 C10 H10 119.9 . . ?
C18 C19 H19 119.6 . . ?
C20 C19 C18 120.8(5) . . ?
C20 C19 H19 119.6 . . ?
C7 C12 H12 119.5 . . ?
C11 C12 C7 120.9(4) . . ?
C11 C12 H12 119.5 . . ?
C1 C2 H2 118.8 . . ?
C3 C2 C1 122.3(5) . . ?
C3 C2 H2 118.8 . . ?
C34 C33 H33 119.2 . . ?
C32 C33 C34 121.5(7) . . ?
C32 C33 H33 119.2 . . ?
Si1 C13 H13 118.1 . . ?
C14 C13 Si1 123.7(5) . . ?
C14 C13 H13 118.1 . . ?
C1 C6 H6 119.5 . . ?
C1 C6 C5 121.0(5) . . ?
C5 C6 H6 119.5 . . ?
C2 C3 H3 120.2 . . ?
C2 C3 C4 119.5(5) . . ?
C4 C3 H3 120.2 . . ?
C23 C22 H22 120.1 . . ?
C21 C22 C23 119.7(5) . . ?
C21 C22 H22 120.1 . . ?
C6 C5 H5 119.9 . . ?
C4 C5 C6 120.3(5) . . ?
C4 C5 H5 119.9 . . ?
C19 C20 H20 119.9 . . ?
C19 C20 C21 120.3(4) . . ?
C21 C20 H20 119.9 . . ?
C10 C11 C12 119.9(5) . . ?
C10 C11 H11 120.0 . . ?
C12 C11 H11 120.0 . . ?
C3 C4 H4 120.0 . . ?
C5 C4 C3 120.0(4) . . ?
C5 C4 H4 120.0 . . ?
C34 C29 C30 116.9(7) . . ?
C28 C29 C34 120.2(5) . . ?
C28 C29 C30 122.8(7) . . ?
C22 C21 C20 121.3(5) . . ?
C22 C21 H21 119.3 . . ?
C20 C21 H21 119.3 . . ?
C26 C27 H27 119.9 . . ?
C28 C27 C26 120.1(6) . . ?
C28 C27 H27 119.9 . . ?
C13 C14 H14A 120.0 . . ?
C13 C14 H14B 120.0 . . ?
H14A C14 H14B 120.0 . . ?
C29 C28 H28 119.4 . . ?
C27 C28 C29 121.1(5) . . ?
C27 C28 H28 119.4 . . ?
C33 C32 H32 120.6 . . ?
C33 C32 C31 118.9(8) . . ?
C31 C32 H32 120.6 . . ?
C32 C31 H31 119.1 . . ?
C30 C31 C32 121.8(7) . . ?
C30 C31 H31 119.1 . . ?
C29 C30 H30 119.5 . . ?
C31 C30 C29 121.1(8) . . ?
C31 C30 H30 119.5 . . ?

loop_
_geom_bond_atom_site_label_1
_geom_bond_atom_site_label_2
_geom_bond_distance
_geom_bond_site_symmetry_2
_geom_bond_publ_flag
Si1 C15 1.889(4) . ?
Si1 C1 1.882(4) . ?
Si1 C7 1.879(3) . ?
Si1 C13 1.875(4) . ?
C15 C16 1.416(5) . ?
C15 C24 1.395(5) . ?
C1 C2 1.400(6) . ?
C1 C6 1.383(6) . ?
C18 C23 1.413(6) . ?
C18 C17 1.395(7) . ?
C18 C19 1.425(6) . ?
C7 C8 1.390(5) . ?
C7 C12 1.394(6) . ?
C16 H16 0.9300 . ?
C16 C17 1.363(6) . ?
C24 C25 1.492(5) . ?
C24 C23 1.438(5) . ?
C34 C25 1.425(6) . ?
C34 C33 1.405(7) . ?
C34 C29 1.417(7) . ?
C25 C26 1.374(6) . ?
C23 C22 1.419(6) . ?
C17 H17 0.9300 . ?
C8 H8 0.9300 . ?
C8 C9 1.390(6) . ?
C26 H26 0.9300 . ?
C26 C27 1.406(7) . ?
C9 H9 0.9300 . ?
C9 C10 1.373(8) . ?
C10 H10 0.9300 . ?
C10 C11 1.376(8) . ?
C19 H19 0.9300 . ?
C19 C20 1.354(8) . ?
C12 H12 0.9300 . ?
C12 C11 1.392(6) . ?
C2 H2 0.9300 . ?
C2 C3 1.364(7) . ?
C33 H33 0.9300 . ?
C33 C32 1.358(8) . ?
C13 H13 0.9300 . ?
C13 C14 1.287(8) . ?
C6 H6 0.9300 . ?
C6 C5 1.388(7) . ?
C3 H3 0.9300 . ?
C3 C4 1.375(8) . ?
C22 H22 0.9300 . ?
C22 C21 1.377(7) . ?
C5 H5 0.9300 . ?
C5 C4 1.369(9) . ?
C20 H20 0.9300 . ?
C20 C21 1.388(9) . ?
C11 H11 0.9300 . ?
C4 H4 0.9300 . ?
C29 C28 1.398(10) . ?
C29 C30 1.420(11) . ?
C21 H21 0.9300 . ?
C27 H27 0.9300 . ?
C27 C28 1.340(11) . ?
C14 H14A 0.9300 . ?
C14 H14B 0.9300 . ?
C28 H28 0.9300 . ?
C32 H32 0.9300 . ?
C32 C31 1.389(14) . ?
C31 H31 0.9300 . ?
C31 C30 1.353(14) . ?
C30 H30 0.9300 . ?

loop_
_geom_torsion_atom_site_label_1
_geom_torsion_atom_site_label_2
_geom_torsion_atom_site_label_3
_geom_torsion_atom_site_label_4
_geom_torsion
_geom_torsion_site_symmetry_1
_geom_torsion_site_symmetry_2
_geom_torsion_site_symmetry_3
_geom_torsion_site_symmetry_4
_geom_torsion_publ_flag
Si1 C15 C16 C17 -177.8(3) . . . . ?
Si1 C15 C24 C25 -11.2(5) . . . . ?
Si1 C15 C24 C23 173.6(3) . . . . ?
Si1 C1 C2 C3 177.3(4) . . . . ?
Si1 C1 C6 C5 -177.6(4) . . . . ?
Si1 C7 C8 C9 177.5(3) . . . . ?
Si1 C7 C12 C11 -178.0(4) . . . . ?
C15 Si1 C1 C2 55.5(4) . . . . ?
C15 Si1 C1 C6 -126.4(4) . . . . ?
C15 Si1 C7 C8 -160.7(3) . . . . ?
C15 Si1 C7 C12 17.3(4) . . . . ?
C15 Si1 C13 C14 -125.8(6) . . . . ?
C15 C16 C17 C18 3.1(7) . . . . ?
C15 C24 C25 C34 110.0(4) . . . . ?
C15 C24 C25 C26 -71.3(5) . . . . ?
C15 C24 C23 C18 5.3(5) . . . . ?
C15 C24 C23 C22 -174.5(3) . . . . ?
C1 Si1 C15 C16 29.3(3) . . . . ?
C1 Si1 C15 C24 -149.7(3) . . . . ?
C1 Si1 C7 C8 82.8(3) . . . . ?
C1 Si1 C7 C12 -99.2(3) . . . . ?
C1 Si1 C13 C14 -8.8(6) . . . . ?
C1 C2 C3 C4 0.0(8) . . . . ?
C1 C6 C5 C4 0.7(8) . . . . ?
C18 C23 C22 C21 -0.2(6) . . . . ?
C18 C19 C20 C21 0.1(8) . . . . ?
C7 Si1 C15 C16 -90.4(3) . . . . ?
C7 Si1 C15 C24 90.5(3) . . . . ?
C7 Si1 C1 C2 174.4(3) . . . . ?
C7 Si1 C1 C6 -7.4(4) . . . . ?
C7 Si1 C13 C14 110.9(6) . . . . ?
C7 C8 C9 C10 0.0(7) . . . . ?
C7 C12 C11 C10 0.9(8) . . . . ?
C16 C15 C24 C25 169.7(4) . . . . ?
C16 C15 C24 C23 -5.4(5) . . . . ?
C24 C15 C16 C17 1.3(6) . . . . ?
C24 C25 C26 C27 179.0(5) . . . . ?
C24 C23 C22 C21 179.5(4) . . . . ?
C34 C25 C26 C27 -2.3(7) . . . . ?
C34 C33 C32 C31 1.4(9) . . . . ?
C34 C29 C28 C27 -1.0(9) . . . . ?
C34 C29 C30 C31 -1.8(9) . . . . ?
C25 C24 C23 C18 -169.9(3) . . . . ?
C25 C24 C23 C22 10.4(5) . . . . ?
C25 C34 C33 C32 177.6(5) . . . . ?
C25 C34 C29 C28 0.1(7) . . . . ?
C25 C34 C29 C30 -177.5(5) . . . . ?
C25 C26 C27 C28 1.5(9) . . . . ?
C23 C18 C17 C16 -3.3(6) . . . . ?
C23 C18 C19 C20 0.6(7) . . . . ?
C23 C24 C25 C34 -74.9(5) . . . . ?
C23 C24 C25 C26 103.8(4) . . . . ?
C23 C22 C21 C20 1.0(8) . . . . ?
C17 C18 C23 C24 -0.9(5) . . . . ?
C17 C18 C23 C22 178.9(4) . . . . ?
C17 C18 C19 C20 -178.8(4) . . . . ?
C8 C7 C12 C11 0.0(6) . . . . ?
C8 C9 C10 C11 1.0(7) . . . . ?
C26 C27 C28 C29 0.2(10) . . . . ?
C9 C10 C11 C12 -1.5(8) . . . . ?
C19 C18 C23 C24 179.7(4) . . . . ?
C19 C18 C23 C22 -0.6(6) . . . . ?
C19 C18 C17 C16 176.1(4) . . . . ?
C19 C20 C21 C22 -1.0(8) . . . . ?
C12 C7 C8 C9 -0.5(6) . . . . ?
C2 C1 C6 C5 0.6(7) . . . . ?
C2 C3 C4 C5 1.4(8) . . . . ?
C33 C34 C25 C24 -1.6(6) . . . . ?
C33 C34 C25 C26 179.8(4) . . . . ?
C33 C34 C29 C28 -178.2(5) . . . . ?
C33 C34 C29 C30 4.2(7) . . . . ?
C33 C32 C31 C30 1.1(11) . . . . ?
C13 Si1 C15 C16 147.1(3) . . . . ?
C13 Si1 C15 C24 -32.0(4) . . . . ?
C13 Si1 C1 C2 -67.7(4) . . . . ?
C13 Si1 C1 C6 110.5(4) . . . . ?
C13 Si1 C7 C8 -34.2(4) . . . . ?
C13 Si1 C7 C12 143.7(3) . . . . ?
C6 C1 C2 C3 -1.0(7) . . . . ?
C6 C5 C4 C3 -1.8(9) . . . . ?
C29 C34 C25 C24 -179.9(4) . . . . ?
C29 C34 C25 C26 1.4(6) . . . . ?
C29 C34 C33 C32 -4.1(8) . . . . ?
C28 C29 C30 C31 -179.3(6) . . . . ?
C32 C31 C30 C29 -0.9(11) . . . . ?
C30 C29 C28 C27 176.5(7) . . . . ?
